data_1574609
loop_
_publ_author_name
'Frey, Nathan C.'
'Sarkar, Samir Kumar'
'Dickie, Diane A.'
'Molino, Andrew'
'Gilliard, Robert J.'

_publ_section_title
;
 Borinine-FLP ring expansion: isolation of eight-membered B--P rings
 bridged by \m2 chalcogenide and chloronium ions
;
_journal_issue 24
_journal_name_full 'Chemical Science'
_journal_page_first 10857
_journal_page_last 10866
_journal_paper_doi 10.1039/D5SC02000J
_journal_volume 16
_journal_year 2025
_chemical_formula_sum 'C32 H23 B Cl P S'
_chemical_formula_weight 516.79
_space_group_crystal_system triclinic
_space_group_IT_number 2
_space_group_name_Hall '-P 1'
_space_group_name_H-M_alt 'P -1'
_atom_sites_solution_hydrogens geom
_atom_sites_solution_primary dual
_audit_update_record
;
2024-07-06 deposited with the CCDC.	2025-05-12 downloaded from the CCDC.
;
_cell_angle_alpha 92.322(3)
_cell_angle_beta 97.327(3)
_cell_angle_gamma 107.799(3)
_cell_formula_units_Z 2
_cell_length_a 10.5356(4)
_cell_length_b 10.8441(4)
_cell_length_c 11.7844(5)
_cell_measurement_reflns_used 3683
_cell_measurement_temperature 100.(2)
_cell_measurement_theta_max 68.1476
_cell_measurement_theta_min 4.2972
_cell_volume 1266.93(9)
_computing_cell_refinement 'SAINT V8.40B (Bruker AXS LLC, 2019)'
_computing_data_collection 'Bruker Instrument Service vV6.2.15'
_computing_data_reduction 'SAINT V8.40B (Bruker AXS LLC, 2019)'
_computing_structure_refinement 'SHELXL-2018/3 (Sheldrick, 2018)'
_computing_structure_solution 'SHELXT 2018/2 (Sheldrick, 2018)'
_diffrn_ambient_temperature 100.(2)
_diffrn_detector_area_resol_mean 7.3910
_diffrn_measured_fraction_theta_full 0.996
_diffrn_measured_fraction_theta_max 0.996
_diffrn_measurement_device 'Kappa four-circle diffractometer'
_diffrn_measurement_device_type 'Bruker D8 Venture Photon III'
_diffrn_measurement_method '\f and \w scans'
_diffrn_radiation_monochromator 'HELIOS MX double bounce multilayer mirror'
_diffrn_radiation_type 'Cu K\a'
_diffrn_radiation_wavelength 1.54178
_diffrn_reflns_av_R_equivalents 0.0710
_diffrn_reflns_av_unetI/netI 0.0567
_diffrn_reflns_limit_h_max 12
_diffrn_reflns_limit_h_min -12
_diffrn_reflns_limit_k_max 13
_diffrn_reflns_limit_k_min -12
_diffrn_reflns_limit_l_max 14
_diffrn_reflns_limit_l_min -14
_diffrn_reflns_number 20392
_diffrn_reflns_theta_full 67.68
_diffrn_reflns_theta_max 68.42
_diffrn_reflns_theta_min 3.79
_diffrn_source 'micro-focus sealed X-ray tube'
_diffrn_source_current 1.1
_diffrn_source_power 0.06
_diffrn_source_type 'Incoatec I\mS 3.0'
_diffrn_source_voltage 50
_exptl_absorpt_coefficient_mu 2.845
_exptl_absorpt_correction_T_max 0.97
_exptl_absorpt_correction_T_min 0.85
_exptl_absorpt_correction_type multi-scan
_exptl_absorpt_process_details
;
Krause, L., Herbst-Irmer, R., Sheldrick, G. M., Stalke, D. (2015).
"Comparison of silver and molybdenum microfocus X-ray sources for
single-crystal structure determination"
J. Appl. Cryst. 48, 3-10.
doi:10.1107/S1600576714022985
;
_exptl_crystal_colour colourless
_exptl_crystal_density_diffrn 1.355
_exptl_crystal_density_method 'not measured'
_exptl_crystal_description plate
_exptl_crystal_F_000 536
_exptl_crystal_size_max 0.050
_exptl_crystal_size_mid 0.030
_exptl_crystal_size_min 0.010
_refine_diff_density_max 0.924
_refine_diff_density_min -0.415
_refine_ls_extinction_method none
_refine_ls_goodness_of_fit_ref 1.031
_refine_ls_hydrogen_treatment constr
_refine_ls_matrix_type full
_refine_ls_number_parameters 325
_refine_ls_number_reflns 4643
_refine_ls_number_restraints 0
_refine_ls_restrained_S_all 1.031
_refine_ls_R_factor_all 0.0710
_refine_ls_R_factor_gt 0.0505
_refine_ls_shift/su_max 0.000
_refine_ls_shift/su_mean 0.000
_refine_ls_structure_factor_coef Fsqd
_refine_ls_weighting_details 'w=1/[\s^2^(Fo^2^)+(0.0734P)^2^+0.7459P] where P=(Fo^2^+2Fc^2^)/3'
_refine_ls_weighting_scheme calc
_refine_ls_wR_factor_gt 0.1252
_refine_ls_wR_factor_ref 0.1379
_reflns_Friedel_coverage 0.000
_reflns_number_gt 3533
_reflns_number_total 4643
_reflns_threshold_expression 'I > 2\s(I)'
_cod_data_source_file d5sc02000j2.cif
_cod_data_source_block 3
_cod_depositor_comments
;
The following automatic conversions were performed:

data item '_exptl_absorpt_correction_type' value 'Multi-Scan' was
changed to 'multi-scan' in accordance with the
/home/data/users/saulius/crontab/automatic-downloads/rss-feeds/RSC/lib/dictionaries/cif_core.dic
dictionary named 'cif_core.dic' version 2.4.2 last updated on
2011-04-26.

Automatic conversion script
Id: cif_fix_values 8170 2020-07-09 18:12:32Z antanas 

 Adding full bibliography for 1574608--1574615.cif.
;
_cod_database_code 1574609

loop_
_space_group_symop_operation_xyz
'x, y, z'
'-x, -y, -z'

loop_
_atom_site_type_symbol
_atom_site_label
_atom_site_fract_x
_atom_site_fract_y
_atom_site_fract_z
_atom_site_U_iso_or_equiv
_atom_site_adp_type
_atom_site_calc_flag
_atom_site_refinement_flags_adp
_atom_site_refinement_flags_occupancy
_atom_site_refinement_flags_posn
_atom_site_occupancy
_atom_site_disorder_assembly
_atom_site_disorder_group
B B1 0.1379(3) 0.6126(3) 0.2353(3) 0.0227(7) Uani d . . . 1 . .
Cl Cl1 -0.03549(7) 0.63292(6) 0.23309(6) 0.02513(19) Uani d . . . 1 . .
S S1 0.11938(8) 0.48936(7) 0.10229(6) 0.02503(19) Uani d . . . 1 . .
P P1 0.19503(7) 0.37215(7) 0.19953(7) 0.02086(19) Uani d . . . 1 . .
C C1 0.2465(3) 0.7521(3) 0.2323(3) 0.0228(6) Uani d . . . 1 . .
C C2 0.2952(3) 0.8042(3) 0.1350(3) 0.0275(7) Uani d . . . 1 . .
H H2 0.264416 0.754067 0.063118 0.033000 Uiso calc U . R 1 . .
C C3 0.3882(3) 0.9281(3) 0.1398(3) 0.0306(7) Uani d . . . 1 . .
H H3 0.419919 0.961828 0.071934 0.037000 Uiso calc U . R 1 . .
C C4 0.4338(3) 1.0013(3) 0.2440(3) 0.0310(7) Uani d . . . 1 . .
H H4 0.497471 1.085743 0.247963 0.037000 Uiso calc U . R 1 . .
C C5 0.3869(3) 0.9519(3) 0.3426(3) 0.0267(7) Uani d . . . 1 . .
H H5 0.418766 1.002868 0.413993 0.032000 Uiso calc U . R 1 . .
C C6 0.2928(3) 0.8272(3) 0.3386(3) 0.0239(6) Uani d . . . 1 . .
C C7 0.2441(3) 0.7744(3) 0.4459(3) 0.0225(6) Uani d . . . 1 . .
C C8 0.2480(3) 0.8580(3) 0.5399(3) 0.0283(7) Uani d . . . 1 . .
H H8 0.276979 0.949168 0.533735 0.034000 Uiso calc U . R 1 . .
C C9 0.2105(3) 0.8114(3) 0.6423(3) 0.0312(7) Uani d . . . 1 . .
H H9 0.213484 0.870223 0.705265 0.037000 Uiso calc U . R 1 . .
C C10 0.1687(3) 0.6787(3) 0.6527(3) 0.0286(7) Uani d . . . 1 . .
H H10 0.144656 0.646311 0.723281 0.034000 Uiso calc U . R 1 . .
C C11 0.1622(3) 0.5937(3) 0.5597(3) 0.0248(6) Uani d . . . 1 . .
H H11 0.133250 0.502866 0.567483 0.030000 Uiso calc U . R 1 . .
C C12 0.1968(3) 0.6377(3) 0.4550(3) 0.0221(6) Uani d . . . 1 . .
C C13 0.1801(3) 0.5512(3) 0.3499(3) 0.0205(6) Uani d . . . 1 . .
C C14 0.2081(3) 0.4376(3) 0.3449(3) 0.0205(6) Uani d . . . 1 . .
C C15 0.2510(3) 0.3608(3) 0.4371(3) 0.0220(6) Uani d . . . 1 . .
C C16 0.1565(3) 0.2827(3) 0.4974(3) 0.0270(7) Uani d . . . 1 . .
H H16 0.065091 0.280683 0.482606 0.032000 Uiso calc U . R 1 . .
C C17 0.1951(4) 0.2072(3) 0.5795(3) 0.0301(7) Uani d . . . 1 . .
H H17 0.130030 0.154707 0.621023 0.036000 Uiso calc U . R 1 . .
C C18 0.3278(3) 0.2081(3) 0.6012(3) 0.0301(7) Uani d . . . 1 . .
H H18 0.354323 0.158095 0.658450 0.036000 Uiso calc U . R 1 . .
C C19 0.4212(3) 0.2825(3) 0.5386(3) 0.0303(7) Uani d . . . 1 . .
H H19 0.511819 0.281714 0.551684 0.036000 Uiso calc U . R 1 . .
C C20 0.3838(3) 0.3581(3) 0.4571(3) 0.0275(7) Uani d . . . 1 . .
H H20 0.448812 0.408491 0.414354 0.033000 Uiso calc U . R 1 . .
C C21 0.0888(3) 0.2047(3) 0.1757(3) 0.0223(6) Uani d . . . 1 . .
C C22 -0.0312(3) 0.1706(3) 0.1016(3) 0.0289(7) Uani d . . . 1 . .
H H22 -0.057265 0.234991 0.060945 0.035000 Uiso calc U . R 1 . .
C C23 -0.1140(3) 0.0421(3) 0.0866(3) 0.0314(7) Uani d . . . 1 . .
H H23 -0.196751 0.018292 0.035738 0.038000 Uiso calc U . R 1 . .
C C24 -0.0751(3) -0.0515(3) 0.1462(3) 0.0291(7) Uani d . . . 1 . .
H H24 -0.131965 -0.139255 0.136515 0.035000 Uiso calc U . R 1 . .
C C25 0.0460(3) -0.0177(3) 0.2198(3) 0.0280(7) Uani d . . . 1 . .
H H25 0.072125 -0.082437 0.259745 0.034000 Uiso calc U . R 1 . .
C C26 0.1286(3) 0.1094(3) 0.2351(3) 0.0257(6) Uani d . . . 1 . .
H H26 0.211745 0.132625 0.285366 0.031000 Uiso calc U . R 1 . .
C C27 0.3597(3) 0.3807(3) 0.1673(3) 0.0229(6) Uani d . . . 1 . .
C C28 0.3837(4) 0.2810(3) 0.1042(3) 0.0341(8) Uani d . . . 1 . .
H H28 0.313451 0.201405 0.082087 0.041000 Uiso calc U . R 1 . .
C C29 0.5101(4) 0.2979(3) 0.0735(3) 0.0407(9) Uani d . . . 1 . .
H H29 0.525711 0.230272 0.029249 0.049000 Uiso calc U . R 1 . .
C C30 0.6135(3) 0.4121(3) 0.1067(3) 0.0345(8) Uani d . . . 1 . .
H H30 0.700382 0.422131 0.086578 0.041000 Uiso calc U . R 1 . .
C C31 0.5912(3) 0.5118(3) 0.1690(3) 0.0351(8) Uani d . . . 1 . .
H H31 0.662599 0.590322 0.191892 0.042000 Uiso calc U . R 1 . .
C C32 0.4645(3) 0.4973(3) 0.1983(3) 0.0302(7) Uani d . . . 1 . .
H H32 0.448662 0.566981 0.239596 0.036000 Uiso calc U . R 1 . .

loop_
_atom_site_aniso_label
_atom_site_aniso_U_11
_atom_site_aniso_U_22
_atom_site_aniso_U_33
_atom_site_aniso_U_12
_atom_site_aniso_U_13
_atom_site_aniso_U_23
B1 0.0221(16) 0.0169(15) 0.0309(18) 0.0083(13) 0.0063(14) -0.0009(13)
Cl1 0.0226(4) 0.0183(3) 0.0361(4) 0.0087(3) 0.0046(3) 0.0023(3)
S1 0.0312(4) 0.0182(3) 0.0275(4) 0.0110(3) 0.0032(3) 0.0005(3)
P1 0.0233(4) 0.0145(3) 0.0264(4) 0.0079(3) 0.0054(3) 0.0001(3)
C1 0.0217(14) 0.0162(13) 0.0332(17) 0.0104(11) 0.0036(12) 0.0020(11)
C2 0.0290(16) 0.0237(15) 0.0334(17) 0.0119(12) 0.0084(13) 0.0032(12)
C3 0.0293(16) 0.0247(16) 0.0399(19) 0.0078(13) 0.0121(14) 0.0091(13)
C4 0.0247(15) 0.0186(14) 0.048(2) 0.0044(12) 0.0059(14) 0.0050(13)
C5 0.0240(15) 0.0172(14) 0.0377(18) 0.0071(12) -0.0004(13) -0.0001(12)
C6 0.0219(14) 0.0188(14) 0.0324(17) 0.0092(11) 0.0023(12) 0.0014(12)
C7 0.0206(14) 0.0158(13) 0.0314(16) 0.0068(11) 0.0021(12) 0.0003(11)
C8 0.0282(16) 0.0149(13) 0.0407(19) 0.0058(12) 0.0047(14) -0.0013(12)
C9 0.0327(17) 0.0245(15) 0.0348(18) 0.0087(13) 0.0038(14) -0.0092(13)
C10 0.0292(16) 0.0288(16) 0.0301(17) 0.0119(13) 0.0060(13) 0.0011(13)
C11 0.0241(15) 0.0165(13) 0.0349(17) 0.0080(11) 0.0046(13) -0.0004(12)
C12 0.0183(13) 0.0168(13) 0.0318(16) 0.0073(11) 0.0027(12) -0.0003(11)
C13 0.0183(13) 0.0170(13) 0.0261(15) 0.0044(10) 0.0059(11) 0.0010(11)
C14 0.0193(13) 0.0172(13) 0.0254(15) 0.0066(11) 0.0034(11) -0.0006(11)
C15 0.0283(15) 0.0124(13) 0.0258(15) 0.0074(11) 0.0043(12) -0.0013(11)
C16 0.0306(16) 0.0210(14) 0.0327(17) 0.0121(12) 0.0066(13) 0.0028(12)
C17 0.0426(19) 0.0187(14) 0.0322(17) 0.0125(13) 0.0098(15) 0.0035(12)
C18 0.0443(19) 0.0189(14) 0.0303(17) 0.0180(13) -0.0011(14) -0.0034(12)
C19 0.0289(16) 0.0262(15) 0.0363(18) 0.0131(13) -0.0028(14) -0.0038(13)
C20 0.0287(16) 0.0215(15) 0.0322(17) 0.0088(12) 0.0031(13) -0.0011(12)
C21 0.0259(15) 0.0163(13) 0.0268(15) 0.0086(11) 0.0079(12) -0.0013(11)
C22 0.0349(17) 0.0208(15) 0.0321(17) 0.0107(13) 0.0043(14) 0.0000(12)
C23 0.0302(17) 0.0230(15) 0.0370(18) 0.0051(13) 0.0003(14) -0.0037(13)
C24 0.0332(17) 0.0177(14) 0.0354(18) 0.0051(12) 0.0104(14) -0.0033(12)
C25 0.0322(17) 0.0189(14) 0.0376(18) 0.0124(12) 0.0111(14) 0.0031(12)
C26 0.0269(15) 0.0181(14) 0.0325(17) 0.0082(12) 0.0043(13) -0.0014(12)
C27 0.0252(15) 0.0193(14) 0.0259(15) 0.0089(11) 0.0054(12) 0.0009(11)
C28 0.0405(19) 0.0209(15) 0.045(2) 0.0103(14) 0.0199(16) 0.0020(14)
C29 0.046(2) 0.0270(17) 0.057(2) 0.0143(15) 0.0296(19) 0.0014(16)
C30 0.0289(17) 0.0370(18) 0.044(2) 0.0149(14) 0.0158(15) 0.0070(15)
C31 0.0295(17) 0.0296(17) 0.044(2) 0.0054(13) 0.0084(15) 0.0004(14)
C32 0.0292(16) 0.0232(15) 0.0383(18) 0.0075(13) 0.0095(14) -0.0051(13)

loop_
_atom_type_symbol
_atom_type_description
_atom_type_scat_dispersion_real
_atom_type_scat_dispersion_imag
_atom_type_scat_source
C C 0.0181 0.0091 'International Tables Vol C Tables 4.2.6.8 and 6.1.1.4'
H H 0.0000 0.0000 'International Tables Vol C Tables 4.2.6.8 and 6.1.1.4'
B B 0.0090 0.0039 'International Tables Vol C Tables 4.2.6.8 and 6.1.1.4'
Cl Cl 0.3639 0.7018 'International Tables Vol C Tables 4.2.6.8 and 6.1.1.4'
P P 0.2955 0.4335 'International Tables Vol C Tables 4.2.6.8 and 6.1.1.4'
S S 0.3331 0.5567 'International Tables Vol C Tables 4.2.6.8 and 6.1.1.4'

loop_
_geom_angle_atom_site_label_1
_geom_angle_atom_site_label_2
_geom_angle_atom_site_label_3
_geom_angle_site_symmetry_1
_geom_angle_site_symmetry_3
_geom_angle
_geom_angle_publ_flag
C1 B1 C13 . . 108.2(2) ?
C1 B1 Cl1 . . 109.0(2) ?
C13 B1 Cl1 . . 111.0(2) ?
C1 B1 S1 . . 114.6(2) ?
C13 B1 S1 . . 108.9(2) ?
Cl1 B1 S1 . . 105.21(16) ?
B1 S1 P1 . . 92.39(11) ?
C27 P1 C14 . . 109.74(14) ?
C27 P1 C21 . . 108.43(13) ?
C14 P1 C21 . . 112.09(13) ?
C27 P1 S1 . . 110.03(10) ?
C14 P1 S1 . . 104.54(10) ?
C21 P1 S1 . . 111.97(11) ?
C2 C1 C6 . . 118.8(3) ?
C2 C1 B1 . . 125.5(3) ?
C6 C1 B1 . . 115.7(3) ?
C1 C2 C3 . . 121.7(3) ?
C1 C2 H2 . . 119.100000 ?
C3 C2 H2 . . 119.100000 ?
C4 C3 C2 . . 119.5(3) ?
C4 C3 H3 . . 120.200000 ?
C2 C3 H3 . . 120.200000 ?
C3 C4 C5 . . 120.0(3) ?
C3 C4 H4 . . 120.000000 ?
C5 C4 H4 . . 120.000000 ?
C4 C5 C6 . . 120.9(3) ?
C4 C5 H5 . . 119.500000 ?
C6 C5 H5 . . 119.500000 ?
C5 C6 C1 . . 119.1(3) ?
C5 C6 C7 . . 120.4(3) ?
C1 C6 C7 . . 120.6(3) ?
C8 C7 C12 . . 118.8(3) ?
C8 C7 C6 . . 120.5(3) ?
C12 C7 C6 . . 120.6(3) ?
C9 C8 C7 . . 121.5(3) ?
C9 C8 H8 . . 119.300000 ?
C7 C8 H8 . . 119.300000 ?
C8 C9 C10 . . 119.9(3) ?
C8 C9 H9 . . 120.100000 ?
C10 C9 H9 . . 120.100000 ?
C11 C10 C9 . . 119.6(3) ?
C11 C10 H10 . . 120.200000 ?
C9 C10 H10 . . 120.200000 ?
C10 C11 C12 . . 121.8(3) ?
C10 C11 H11 . . 119.100000 ?
C12 C11 H11 . . 119.100000 ?
C11 C12 C7 . . 118.4(3) ?
C11 C12 C13 . . 124.0(3) ?
C7 C12 C13 . . 117.5(3) ?
C14 C13 C12 . . 126.0(3) ?
C14 C13 B1 . . 121.0(3) ?
C12 C13 B1 . . 112.7(2) ?
C13 C14 C15 . . 131.8(3) ?
C13 C14 P1 . . 112.3(2) ?
C15 C14 P1 . . 115.8(2) ?
C16 C15 C20 . . 118.8(3) ?
C16 C15 C14 . . 120.3(3) ?
C20 C15 C14 . . 120.8(3) ?
C15 C16 C17 . . 120.3(3) ?
C15 C16 H16 . . 119.800000 ?
C17 C16 H16 . . 119.800000 ?
C18 C17 C16 . . 120.4(3) ?
C18 C17 H17 . . 119.800000 ?
C16 C17 H17 . . 119.800000 ?
C19 C18 C17 . . 119.4(3) ?
C19 C18 H18 . . 120.300000 ?
C17 C18 H18 . . 120.300000 ?
C18 C19 C20 . . 120.5(3) ?
C18 C19 H19 . . 119.700000 ?
C20 C19 H19 . . 119.700000 ?
C19 C20 C15 . . 120.5(3) ?
C19 C20 H20 . . 119.800000 ?
C15 C20 H20 . . 119.800000 ?
C22 C21 C26 . . 120.2(3) ?
C22 C21 P1 . . 120.5(2) ?
C26 C21 P1 . . 119.3(2) ?
C21 C22 C23 . . 119.9(3) ?
C21 C22 H22 . . 120.000000 ?
C23 C22 H22 . . 120.000000 ?
C24 C23 C22 . . 119.7(3) ?
C24 C23 H23 . . 120.100000 ?
C22 C23 H23 . . 120.100000 ?
C25 C24 C23 . . 120.4(3) ?
C25 C24 H24 . . 119.800000 ?
C23 C24 H24 . . 119.800000 ?
C26 C25 C24 . . 120.2(3) ?
C26 C25 H25 . . 119.900000 ?
C24 C25 H25 . . 119.900000 ?
C25 C26 C21 . . 119.5(3) ?
C25 C26 H26 . . 120.300000 ?
C21 C26 H26 . . 120.300000 ?
C28 C27 C32 . . 119.0(3) ?
C28 C27 P1 . . 122.7(2) ?
C32 C27 P1 . . 118.0(2) ?
C29 C28 C27 . . 119.9(3) ?
C29 C28 H28 . . 120.000000 ?
C27 C28 H28 . . 120.000000 ?
C30 C29 C28 . . 120.6(3) ?
C30 C29 H29 . . 119.700000 ?
C28 C29 H29 . . 119.700000 ?
C31 C30 C29 . . 120.1(3) ?
C31 C30 H30 . . 119.900000 ?
C29 C30 H30 . . 119.900000 ?
C30 C31 C32 . . 120.0(3) ?
C30 C31 H31 . . 120.000000 ?
C32 C31 H31 . . 120.000000 ?
C31 C32 C27 . . 120.3(3) ?
C31 C32 H32 . . 119.800000 ?
C27 C32 H32 . . 119.800000 ?

loop_
_geom_bond_atom_site_label_1
_geom_bond_atom_site_label_2
_geom_bond_site_symmetry_2
_geom_bond_distance
_geom_bond_publ_flag
B1 C1 . 1.599(4) ?
B1 C13 . 1.602(4) ?
B1 Cl1 . 1.903(3) ?
B1 S1 . 1.968(3) ?
S1 P1 . 2.0170(10) ?
P1 C27 . 1.798(3) ?
P1 C14 . 1.799(3) ?
P1 C21 . 1.807(3) ?
C1 C2 . 1.387(4) ?
C1 C6 . 1.410(4) ?
C2 C3 . 1.394(4) ?
C2 H2 . 0.950000 ?
C3 C4 . 1.381(5) ?
C3 H3 . 0.950000 ?
C4 C5 . 1.386(5) ?
C4 H4 . 0.950000 ?
C5 C6 . 1.406(4) ?
C5 H5 . 0.950000 ?
C6 C7 . 1.494(4) ?
C7 C8 . 1.391(4) ?
C7 C12 . 1.426(4) ?
C8 C9 . 1.384(5) ?
C8 H8 . 0.950000 ?
C9 C10 . 1.385(4) ?
C9 H9 . 0.950000 ?
C10 C11 . 1.385(4) ?
C10 H10 . 0.950000 ?
C11 C12 . 1.392(4) ?
C11 H11 . 0.950000 ?
C12 C13 . 1.481(4) ?
C13 C14 . 1.352(4) ?
C14 C15 . 1.502(4) ?
C15 C16 . 1.389(4) ?
C15 C20 . 1.399(4) ?
C16 C17 . 1.393(4) ?
C16 H16 . 0.950000 ?
C17 C18 . 1.385(5) ?
C17 H17 . 0.950000 ?
C18 C19 . 1.382(5) ?
C18 H18 . 0.950000 ?
C19 C20 . 1.384(5) ?
C19 H19 . 0.950000 ?
C20 H20 . 0.950000 ?
C21 C22 . 1.380(4) ?
C21 C26 . 1.408(4) ?
C22 C23 . 1.391(4) ?
C22 H22 . 0.950000 ?
C23 C24 . 1.389(5) ?
C23 H23 . 0.950000 ?
C24 C25 . 1.386(5) ?
C24 H24 . 0.950000 ?
C25 C26 . 1.377(4) ?
C25 H25 . 0.950000 ?
C26 H26 . 0.950000 ?
C27 C28 . 1.392(4) ?
C27 C32 . 1.399(4) ?
C28 C29 . 1.384(5) ?
C28 H28 . 0.950000 ?
C29 C30 . 1.379(5) ?
C29 H29 . 0.950000 ?
C30 C31 . 1.377(5) ?
C30 H30 . 0.950000 ?
C31 C32 . 1.386(5) ?
C31 H31 . 0.950000 ?
C32 H32 . 0.950000 ?

loop_
_geom_torsion_atom_site_label_1
_geom_torsion_atom_site_label_2
_geom_torsion_atom_site_label_3
_geom_torsion_atom_site_label_4
_geom_torsion_site_symmetry_1
_geom_torsion_site_symmetry_2
_geom_torsion_site_symmetry_3
_geom_torsion_site_symmetry_4
_geom_torsion
_geom_torsion_publ_flag
C13 B1 C1 C2 . . . . 141.9(3) ?
Cl1 B1 C1 C2 . . . . -97.3(3) ?
S1 B1 C1 C2 . . . . 20.3(4) ?
C13 B1 C1 C6 . . . . -39.4(3) ?
Cl1 B1 C1 C6 . . . . 81.4(3) ?
S1 B1 C1 C6 . . . . -161.0(2) ?
C6 C1 C2 C3 . . . . 0.0(4) ?
B1 C1 C2 C3 . . . . 178.7(3) ?
C1 C2 C3 C4 . . . . 0.2(5) ?
C2 C3 C4 C5 . . . . -0.2(5) ?
C3 C4 C5 C6 . . . . 0.0(5) ?
C4 C5 C6 C1 . . . . 0.2(4) ?
C4 C5 C6 C7 . . . . 179.4(3) ?
C2 C1 C6 C5 . . . . -0.3(4) ?
B1 C1 C6 C5 . . . . -179.1(3) ?
C2 C1 C6 C7 . . . . -179.4(3) ?
B1 C1 C6 C7 . . . . 1.8(4) ?
C5 C6 C7 C8 . . . . 24.2(4) ?
C1 C6 C7 C8 . . . . -156.7(3) ?
C5 C6 C7 C12 . . . . -153.8(3) ?
C1 C6 C7 C12 . . . . 25.4(4) ?
C12 C7 C8 C9 . . . . 1.7(5) ?
C6 C7 C8 C9 . . . . -176.3(3) ?
C7 C8 C9 C10 . . . . 0.4(5) ?
C8 C9 C10 C11 . . . . -1.3(5) ?
C9 C10 C11 C12 . . . . 0.1(5) ?
C10 C11 C12 C7 . . . . 1.9(4) ?
C10 C11 C12 C13 . . . . -174.2(3) ?
C8 C7 C12 C11 . . . . -2.8(4) ?
C6 C7 C12 C11 . . . . 175.2(3) ?
C8 C7 C12 C13 . . . . 173.6(3) ?
C6 C7 C12 C13 . . . . -8.4(4) ?
C11 C12 C13 C14 . . . . -41.8(4) ?
C7 C12 C13 C14 . . . . 142.0(3) ?
C11 C12 C13 B1 . . . . 144.1(3) ?
C7 C12 C13 B1 . . . . -32.1(4) ?
C1 B1 C13 C14 . . . . -119.6(3) ?
Cl1 B1 C13 C14 . . . . 120.8(3) ?
S1 B1 C13 C14 . . . . 5.5(3) ?
C1 B1 C13 C12 . . . . 54.8(3) ?
Cl1 B1 C13 C12 . . . . -64.8(3) ?
S1 B1 C13 C12 . . . . 179.8(2) ?
C12 C13 C14 C15 . . . . 5.6(5) ?
B1 C13 C14 C15 . . . . 179.1(3) ?
C12 C13 C14 P1 . . . . -172.5(2) ?
B1 C13 C14 P1 . . . . 1.1(3) ?
C27 P1 C14 C13 . . . . 111.1(2) ?
C21 P1 C14 C13 . . . . -128.4(2) ?
S1 P1 C14 C13 . . . . -6.9(2) ?
C27 P1 C14 C15 . . . . -67.3(2) ?
C21 P1 C14 C15 . . . . 53.3(3) ?
S1 P1 C14 C15 . . . . 174.76(19) ?
C13 C14 C15 C16 . . . . 79.4(4) ?
P1 C14 C15 C16 . . . . -102.6(3) ?
C13 C14 C15 C20 . . . . -106.0(4) ?
P1 C14 C15 C20 . . . . 72.0(3) ?
C20 C15 C16 C17 . . . . 2.6(4) ?
C14 C15 C16 C17 . . . . 177.3(3) ?
C15 C16 C17 C18 . . . . -0.7(5) ?
C16 C17 C18 C19 . . . . -1.4(5) ?
C17 C18 C19 C20 . . . . 1.6(5) ?
C18 C19 C20 C15 . . . . 0.3(5) ?
C16 C15 C20 C19 . . . . -2.4(4) ?
C14 C15 C20 C19 . . . . -177.1(3) ?
C27 P1 C21 C22 . . . . -124.1(3) ?
C14 P1 C21 C22 . . . . 114.6(3) ?
S1 P1 C21 C22 . . . . -2.5(3) ?
C27 P1 C21 C26 . . . . 57.0(3) ?
C14 P1 C21 C26 . . . . -64.2(3) ?
S1 P1 C21 C26 . . . . 178.6(2) ?
C26 C21 C22 C23 . . . . 0.7(5) ?
P1 C21 C22 C23 . . . . -178.1(2) ?
C21 C22 C23 C24 . . . . -0.1(5) ?
C22 C23 C24 C25 . . . . -0.5(5) ?
C23 C24 C25 C26 . . . . 0.5(5) ?
C24 C25 C26 C21 . . . . 0.2(5) ?
C22 C21 C26 C25 . . . . -0.8(5) ?
P1 C21 C26 C25 . . . . 178.1(2) ?
C14 P1 C27 C28 . . . . 139.4(3) ?
C21 P1 C27 C28 . . . . 16.6(3) ?
S1 P1 C27 C28 . . . . -106.1(3) ?
C14 P1 C27 C32 . . . . -46.6(3) ?
C21 P1 C27 C32 . . . . -169.4(3) ?
S1 P1 C27 C32 . . . . 67.9(3) ?
C32 C27 C28 C29 . . . . 0.4(5) ?
P1 C27 C28 C29 . . . . 174.3(3) ?
C27 C28 C29 C30 . . . . 1.1(6) ?
C28 C29 C30 C31 . . . . -1.3(6) ?
C29 C30 C31 C32 . . . . -0.1(6) ?
C30 C31 C32 C27 . . . . 1.6(5) ?
C28 C27 C32 C31 . . . . -1.7(5) ?
P1 C27 C32 C31 . . . . -175.9(3) ?
